data_7109998
loop_
_publ_author_name
'Hongxia Zhao'
'Xiangtai Meng'
'You Huang'

_publ_section_title
;
 One step synthesis of benzoxazepine derivatives via a PPh3 catalyzed
 aza-MBH domino reaction between salicyl N-tosylimines and allenoates
;
_journal_name_full Chem.Commun.
_journal_page_first 10513
_journal_paper_doi 10.1039/c3cc46379f
_journal_volume 49
_journal_year 2013
_chemical_formula_sum 'C21 H22 Br N O5 S'
_chemical_formula_weight 480.37
_chemical_name_systematic
;
?
;
_space_group_IT_number 2
_symmetry_cell_setting triclinic
_symmetry_space_group_name_Hall '-P 1'
_symmetry_space_group_name_H-M 'P -1'
_atom_sites_solution_hydrogens geom
_atom_sites_solution_primary direct
_atom_sites_solution_secondary difmap
_audit_creation_method SHELXL-97
_cell_angle_alpha 90.82(3)
_cell_angle_beta 94.38(3)
_cell_angle_gamma 103.62(3)
_cell_formula_units_Z 2
_cell_length_a 6.2128(12)
_cell_length_b 7.6144(15)
_cell_length_c 21.845(4)
_cell_measurement_reflns_used 3196
_cell_measurement_temperature 113(2)
_cell_measurement_theta_max 27.872
_cell_measurement_theta_min 1.871
_cell_volume 1000.9(4)
_computing_cell_refinement crystalclear
_computing_data_collection crystalclear
_computing_data_reduction crystalclear
_computing_molecular_graphics 'Bruker SHELXTL'
_computing_publication_material 'Bruker SHELXTL'
_computing_structure_refinement 'SHELXL-97 (Sheldrick, 1997)'
_computing_structure_solution 'SHELXS-97 (Sheldrick, 1990)'
_diffrn_ambient_temperature 113(2)
_diffrn_measured_fraction_theta_full 0.991
_diffrn_measured_fraction_theta_max 0.991
_diffrn_measurement_device_type 'rigaku saturn'
_diffrn_measurement_method '\w scans'
_diffrn_radiation_monochromator confocal
_diffrn_radiation_source 'rotating anode'
_diffrn_radiation_type MoK\a
_diffrn_radiation_wavelength 0.71073
_diffrn_reflns_av_R_equivalents 0.0446
_diffrn_reflns_av_sigmaI/netI 0.0690
_diffrn_reflns_limit_h_max 7
_diffrn_reflns_limit_h_min -6
_diffrn_reflns_limit_k_max 8
_diffrn_reflns_limit_k_min -9
_diffrn_reflns_limit_l_max 25
_diffrn_reflns_limit_l_min -25
_diffrn_reflns_number 7394
_diffrn_reflns_theta_full 25.01
_diffrn_reflns_theta_max 25.01
_diffrn_reflns_theta_min 3.28
_diffrn_standards_decay_% 0
_diffrn_standards_interval_count 0
_diffrn_standards_interval_time 0
_diffrn_standards_number 0
_exptl_absorpt_coefficient_mu 2.192
_exptl_absorpt_correction_T_max 0.7789
_exptl_absorpt_correction_T_min 0.6937
_exptl_absorpt_correction_type multi-scan
_exptl_absorpt_process_details crystalclear
_exptl_crystal_density_diffrn 1.594
_exptl_crystal_density_method 'not measured'
_exptl_crystal_F_000 492
_exptl_crystal_size_max 0.18
_exptl_crystal_size_mid 0.16
_exptl_crystal_size_min 0.12
_refine_diff_density_max 0.346
_refine_diff_density_min -0.369
_refine_diff_density_rms 0.075
_refine_ls_extinction_method none
_refine_ls_goodness_of_fit_ref 0.978
_refine_ls_hydrogen_treatment constr
_refine_ls_matrix_type full
_refine_ls_number_parameters 264
_refine_ls_number_reflns 3497
_refine_ls_number_restraints 0
_refine_ls_restrained_S_all 0.978
_refine_ls_R_factor_all 0.0437
_refine_ls_R_factor_gt 0.0301
_refine_ls_shift/su_max 0.003
_refine_ls_shift/su_mean 0.000
_refine_ls_structure_factor_coef Fsqd
_refine_ls_weighting_details 'calc w=1/[\s^2^(Fo^2^)+(0.0336P)^2^+0.0000P] where P=(Fo^2^+2Fc^2^)/3'
_refine_ls_weighting_scheme calc
_refine_ls_wR_factor_gt 0.0721
_refine_ls_wR_factor_ref 0.0768
_reflns_number_gt 2533
_reflns_number_total 3497
_reflns_threshold_expression >2sigma(I)
_cod_data_source_file c3cc46379f.txt
_cod_data_source_block r81224c
_cod_depositor_comments
;
The following automatic conversions were performed:

'_refine_ls_hydrogen_treatment' value 'CONSTR' changed to 'constr'
according to the built-in table from CIF Core dictionary named
'cif_core.dic' version 2.4.1 from 2010-06-29.

Automatic conversion script
Id: cif_fix_values 1891 2012-01-12 08:04:46Z andrius 
;
_cod_original_cell_volume 1000.9(3)
_cod_original_sg_symbol_H-M P-1
_cod_database_code 7109998

loop_
_symmetry_equiv_pos_as_xyz
'x, y, z'
'-x, -y, -z'

loop_
_atom_site_label
_atom_site_type_symbol
_atom_site_fract_x
_atom_site_fract_y
_atom_site_fract_z
_atom_site_U_iso_or_equiv
_atom_site_adp_type
_atom_site_occupancy
_atom_site_symmetry_multiplicity
_atom_site_calc_flag
_atom_site_refinement_flags
Br1 Br -0.22458(5) 0.69510(4) 0.047825(13) 0.02676(11) Uani 1 1 d .
S1 S 0.25520(11) 1.08959(9) 0.29518(3) 0.01518(17) Uani 1 1 d .
O1 O 0.4195(3) 0.5941(2) 0.25726(8) 0.0171(4) Uani 1 1 d .
O2 O 0.7929(3) 0.7235(3) 0.41099(8) 0.0236(5) Uani 1 1 d .
O3 O 0.6325(3) 0.7533(2) 0.49828(8) 0.0187(4) Uani 1 1 d .
O4 O 0.0313(3) 1.1076(2) 0.28395(9) 0.0208(5) Uani 1 1 d .
O5 O 0.4031(3) 1.2005(2) 0.34165(8) 0.0195(4) Uani 1 1 d .
N1 N 0.2357(3) 0.8820(3) 0.31505(10) 0.0129(5) Uani 1 1 d .
C1 C 0.2657(4) 0.6167(3) 0.21051(12) 0.0145(6) Uani 1 1 d .
C2 C 0.3034(4) 0.5706(3) 0.15182(12) 0.0186(6) Uani 1 1 d .
H2 H 0.4256 0.5245 0.1448 0.022 Uiso 1 1 calc R
C3 C 0.1568(4) 0.5940(3) 0.10324(13) 0.0183(6) Uani 1 1 d .
H3 H 0.1817 0.5664 0.0632 0.022 Uiso 1 1 calc R
C4 C -0.0271(4) 0.6587(3) 0.11486(12) 0.0168(6) Uani 1 1 d .
C5 C -0.0675(4) 0.7017(3) 0.17384(12) 0.0160(6) Uani 1 1 d .
H5 H -0.1940 0.7418 0.1809 0.019 Uiso 1 1 calc R
C6 C 0.0833(4) 0.6844(3) 0.22265(12) 0.0125(6) Uani 1 1 d .
C7 C 0.0572(4) 0.7272(3) 0.28863(12) 0.0139(6) Uani 1 1 d .
H7 H -0.0920 0.7420 0.2950 0.017 Uiso 1 1 calc R
C8 C 0.1164(4) 0.5721(3) 0.32504(12) 0.0160(6) Uani 1 1 d .
H8A H 0.0803 0.5760 0.3674 0.019 Uiso 1 1 calc R
H8B H 0.0444 0.4548 0.3061 0.019 Uiso 1 1 calc R
C9 C 0.3661(4) 0.6183(3) 0.31981(12) 0.0157(6) Uani 1 1 d .
H9 H 0.4387 0.5467 0.3479 0.019 Uiso 1 1 calc R
C10 C 0.4364(4) 0.8192(3) 0.33904(12) 0.0131(6) Uani 1 1 d .
H10 H 0.5682 0.8803 0.3190 0.016 Uiso 1 1 calc R
C11 C 0.4724(4) 0.8519(3) 0.40880(12) 0.0164(6) Uani 1 1 d .
H11A H 0.5106 0.9810 0.4179 0.020 Uiso 1 1 calc R
H11B H 0.3345 0.8006 0.4268 0.020 Uiso 1 1 calc R
C12 C 0.6528(4) 0.7708(3) 0.43795(12) 0.0158(6) Uani 1 1 d .
C13 C 0.7876(4) 0.6645(4) 0.53213(13) 0.0222(7) Uani 1 1 d .
H13A H 0.8121 0.5665 0.5068 0.027 Uiso 1 1 calc R
H13B H 0.7229 0.6132 0.5688 0.027 Uiso 1 1 calc R
C14 C 1.0071(5) 0.7955(4) 0.55007(13) 0.0260(7) Uani 1 1 d .
H14A H 1.0782 0.8375 0.5137 0.039 Uiso 1 1 calc R
H14B H 1.1006 0.7360 0.5750 0.039 Uiso 1 1 calc R
H14C H 0.9822 0.8965 0.5729 0.039 Uiso 1 1 calc R
C15 C 0.3826(4) 1.1264(3) 0.22535(12) 0.0143(6) Uani 1 1 d .
C16 C 0.2569(5) 1.0895(3) 0.16928(12) 0.0170(6) Uani 1 1 d .
H16 H 0.1029 1.0509 0.1680 0.020 Uiso 1 1 calc R
C17 C 0.3619(5) 1.1104(3) 0.11539(12) 0.0187(6) Uani 1 1 d .
H17 H 0.2772 1.0836 0.0780 0.022 Uiso 1 1 calc R
C18 C 0.5909(5) 1.1704(3) 0.11583(12) 0.0178(6) Uani 1 1 d .
C19 C 0.7131(5) 1.2156(4) 0.17243(13) 0.0202(7) Uani 1 1 d .
H19 H 0.8658 1.2624 0.1736 0.024 Uiso 1 1 calc R
C20 C 0.6117(5) 1.1921(4) 0.22684(13) 0.0186(6) Uani 1 1 d .
H20 H 0.6961 1.2202 0.2642 0.022 Uiso 1 1 calc R
C21 C 0.7061(5) 1.1895(4) 0.05736(13) 0.0252(7) Uani 1 1 d .
H21A H 0.6953 1.0718 0.0392 0.038 Uiso 1 1 calc R
H21B H 0.8597 1.2495 0.0663 0.038 Uiso 1 1 calc R
H21C H 0.6367 1.2592 0.0292 0.038 Uiso 1 1 calc R

loop_
_atom_site_aniso_label
_atom_site_aniso_U_11
_atom_site_aniso_U_22
_atom_site_aniso_U_33
_atom_site_aniso_U_23
_atom_site_aniso_U_13
_atom_site_aniso_U_12
Br1 0.0311(2) 0.0348(2) 0.01532(17) -0.00057(12) -0.00246(12) 0.01121(15)
S1 0.0199(4) 0.0131(4) 0.0145(4) -0.0014(3) 0.0013(3) 0.0079(3)
O1 0.0184(11) 0.0219(10) 0.0132(10) -0.0041(8) 0.0017(7) 0.0090(9)
O2 0.0221(12) 0.0370(12) 0.0160(11) -0.0008(9) 0.0027(8) 0.0152(10)
O3 0.0231(11) 0.0250(11) 0.0102(10) 0.0010(8) 0.0014(8) 0.0100(9)
O4 0.0202(11) 0.0245(11) 0.0223(11) 0.0027(8) 0.0037(8) 0.0138(9)
O5 0.0291(12) 0.0133(10) 0.0159(10) -0.0056(8) -0.0027(8) 0.0062(9)
N1 0.0144(12) 0.0107(12) 0.0148(12) -0.0005(9) 0.0010(9) 0.0056(10)
C1 0.0148(15) 0.0106(14) 0.0160(15) -0.0021(11) 0.0009(11) -0.0014(12)
C2 0.0179(16) 0.0188(15) 0.0199(16) -0.0039(12) 0.0081(11) 0.0040(13)
C3 0.0255(17) 0.0152(15) 0.0125(15) -0.0040(11) 0.0051(11) 0.0004(13)
C4 0.0187(16) 0.0151(15) 0.0142(15) 0.0003(11) 0.0008(11) -0.0007(12)
C5 0.0161(15) 0.0138(14) 0.0182(15) -0.0017(11) 0.0032(11) 0.0029(12)
C6 0.0119(14) 0.0083(13) 0.0154(15) -0.0008(11) 0.0035(10) -0.0018(11)
C7 0.0129(14) 0.0139(14) 0.0148(14) -0.0014(11) 0.0016(11) 0.0030(12)
C8 0.0200(16) 0.0141(14) 0.0136(15) 0.0002(11) 0.0051(11) 0.0022(12)
C9 0.0198(16) 0.0174(15) 0.0113(14) -0.0016(11) 0.0002(11) 0.0076(13)
C10 0.0134(15) 0.0141(14) 0.0138(14) -0.0004(11) 0.0004(10) 0.0073(12)
C11 0.0202(16) 0.0173(15) 0.0124(15) -0.0024(11) 0.0016(11) 0.0061(13)
C12 0.0188(16) 0.0137(15) 0.0141(15) -0.0014(11) -0.0003(11) 0.0027(13)
C13 0.0267(17) 0.0234(16) 0.0174(15) 0.0053(12) -0.0013(12) 0.0086(14)
C14 0.0249(18) 0.0323(18) 0.0208(17) 0.0053(13) -0.0018(13) 0.0078(15)
C15 0.0188(16) 0.0083(14) 0.0173(15) 0.0014(11) 0.0011(11) 0.0062(12)
C16 0.0175(16) 0.0110(14) 0.0218(16) 0.0019(11) 0.0005(11) 0.0021(12)
C17 0.0219(17) 0.0150(15) 0.0173(15) 0.0004(12) -0.0024(12) 0.0016(13)
C18 0.0255(17) 0.0089(14) 0.0206(16) 0.0016(11) 0.0069(12) 0.0060(13)
C19 0.0174(16) 0.0196(15) 0.0255(17) 0.0025(12) 0.0038(12) 0.0075(13)
C20 0.0181(16) 0.0169(15) 0.0213(16) 0.0010(12) -0.0020(11) 0.0063(13)
C21 0.0299(18) 0.0201(16) 0.0244(18) 0.0013(13) 0.0093(13) 0.0013(14)

loop_
_atom_type_symbol
_atom_type_description
_atom_type_scat_dispersion_real
_atom_type_scat_dispersion_imag
_atom_type_scat_source
C C 0.0033 0.0016 'International Tables Vol C Tables 4.2.6.8 and 6.1.1.4'
H H 0.0000 0.0000 'International Tables Vol C Tables 4.2.6.8 and 6.1.1.4'
N N 0.0061 0.0033 'International Tables Vol C Tables 4.2.6.8 and 6.1.1.4'
O O 0.0106 0.0060 'International Tables Vol C Tables 4.2.6.8 and 6.1.1.4'
S S 0.1246 0.1234 'International Tables Vol C Tables 4.2.6.8 and 6.1.1.4'
Br Br -0.2901 2.4595 'International Tables Vol C Tables 4.2.6.8 and 6.1.1.4'

loop_
_geom_angle_atom_site_label_1
_geom_angle_atom_site_label_2
_geom_angle_atom_site_label_3
_geom_angle
O4 S1 O5 120.37(12)
O4 S1 N1 105.75(12)
O5 S1 N1 106.00(11)
O4 S1 C15 107.59(12)
O5 S1 C15 107.04(13)
N1 S1 C15 109.85(12)
C1 O1 C9 117.2(2)
C12 O3 C13 116.6(2)
C7 N1 C10 110.89(18)
C7 N1 S1 123.23(15)
C10 N1 S1 121.20(17)
C2 C1 O1 116.8(2)
C2 C1 C6 121.9(2)
O1 C1 C6 121.2(2)
C1 C2 C3 119.1(3)
C1 C2 H2 120.4
C3 C2 H2 120.4
C4 C3 C2 119.5(3)
C4 C3 H3 120.3
C2 C3 H3 120.3
C5 C4 C3 121.5(2)
C5 C4 Br1 119.2(2)
C3 C4 Br1 119.3(2)
C4 C5 C6 119.3(3)
C4 C5 H5 120.4
C6 C5 H5 120.4
C1 C6 C5 118.7(2)
C1 C6 C7 117.2(2)
C5 C6 C7 124.1(2)
N1 C7 C6 112.5(2)
N1 C7 C8 100.25(18)
C6 C7 C8 105.6(2)
N1 C7 H7 112.6
C6 C7 H7 112.6
C8 C7 H7 112.6
C9 C8 C7 99.1(2)
C9 C8 H8A 112.0
C7 C8 H8A 112.0
C9 C8 H8B 112.0
C7 C8 H8B 112.0
H8A C8 H8B 109.6
O1 C9 C8 111.8(2)
O1 C9 C10 109.6(2)
C8 C9 C10 103.1(2)
O1 C9 H9 110.7
C8 C9 H9 110.7
C10 C9 H9 110.7
N1 C10 C11 109.5(2)
N1 C10 C9 100.85(19)
C11 C10 C9 113.1(2)
N1 C10 H10 111.0
C11 C10 H10 111.0
C9 C10 H10 111.0
C12 C11 C10 113.1(2)
C12 C11 H11A 109.0
C10 C11 H11A 109.0
C12 C11 H11B 109.0
C10 C11 H11B 109.0
H11A C11 H11B 107.8
O2 C12 O3 124.2(2)
O2 C12 C11 125.3(2)
O3 C12 C11 110.4(2)
O3 C13 C14 111.4(2)
O3 C13 H13A 109.3
C14 C13 H13A 109.3
O3 C13 H13B 109.3
C14 C13 H13B 109.3
H13A C13 H13B 108.0
C13 C14 H14A 109.5
C13 C14 H14B 109.5
H14A C14 H14B 109.5
C13 C14 H14C 109.5
H14A C14 H14C 109.5
H14B C14 H14C 109.5
C16 C15 C20 119.9(3)
C16 C15 S1 120.8(2)
C20 C15 S1 119.3(2)
C17 C16 C15 119.6(3)
C17 C16 H16 120.2
C15 C16 H16 120.2
C16 C17 C18 121.5(3)
C16 C17 H17 119.3
C18 C17 H17 119.3
C17 C18 C19 118.0(3)
C17 C18 C21 121.6(3)
C19 C18 C21 120.3(3)
C20 C19 C18 121.3(3)
C20 C19 H19 119.4
C18 C19 H19 119.4
C19 C20 C15 119.6(3)
C19 C20 H20 120.2
C15 C20 H20 120.2
C18 C21 H21A 109.5
C18 C21 H21B 109.5
H21A C21 H21B 109.5
C18 C21 H21C 109.5
H21A C21 H21C 109.5
H21B C21 H21C 109.5

loop_
_geom_bond_atom_site_label_1
_geom_bond_atom_site_label_2
_geom_bond_distance
Br1 C4 1.903(3)
S1 O4 1.4327(19)
S1 O5 1.4337(19)
S1 N1 1.624(2)
S1 C15 1.767(3)
O1 C1 1.385(3)
O1 C9 1.450(3)
O2 C12 1.206(3)
O3 C12 1.339(3)
O3 C13 1.464(3)
N1 C7 1.490(3)
N1 C10 1.499(3)
C1 C2 1.376(4)
C1 C6 1.392(4)
C2 C3 1.386(3)
C2 H2 0.9300
C3 C4 1.385(4)
C3 H3 0.9300
C4 C5 1.381(4)
C5 C6 1.393(3)
C5 H5 0.9300
C6 C7 1.502(4)
C7 C8 1.533(3)
C7 H7 0.9800
C8 C9 1.521(4)
C8 H8A 0.9700
C8 H8B 0.9700
C9 C10 1.532(3)
C9 H9 0.9800
C10 C11 1.531(3)
C10 H10 0.9800
C11 C12 1.506(3)
C11 H11A 0.9700
C11 H11B 0.9700
C13 C14 1.508(4)
C13 H13A 0.9700
C13 H13B 0.9700
C14 H14A 0.9600
C14 H14B 0.9600
C14 H14C 0.9600
C15 C16 1.389(3)
C15 C20 1.391(4)
C16 C17 1.383(4)
C16 H16 0.9300
C17 C18 1.387(4)
C17 H17 0.9300
C18 C19 1.395(4)
C18 C21 1.504(4)
C19 C20 1.382(4)
C19 H19 0.9300
C20 H20 0.9300
C21 H21A 0.9600
C21 H21B 0.9600
C21 H21C 0.9600

loop_
_geom_torsion_atom_site_label_1
_geom_torsion_atom_site_label_2
_geom_torsion_atom_site_label_3
_geom_torsion_atom_site_label_4
_geom_torsion
O4 S1 N1 C7 35.2(2)
O5 S1 N1 C7 164.1(2)
C15 S1 N1 C7 -80.6(2)
O4 S1 N1 C10 -171.29(19)
O5 S1 N1 C10 -42.4(2)
C15 S1 N1 C10 72.9(2)
C9 O1 C1 C2 -171.8(2)
C9 O1 C1 C6 8.8(3)
O1 C1 C2 C3 -178.7(2)
C6 C1 C2 C3 0.7(4)
C1 C2 C3 C4 -1.6(4)
C2 C3 C4 C5 0.4(4)
C2 C3 C4 Br1 178.8(2)
C3 C4 C5 C6 1.8(4)
Br1 C4 C5 C6 -176.58(18)
C2 C1 C6 C5 1.5(4)
O1 C1 C6 C5 -179.1(2)
C2 C1 C6 C7 179.1(2)
O1 C1 C6 C7 -1.6(4)
C4 C5 C6 C1 -2.7(4)
C4 C5 C6 C7 179.9(2)
C10 N1 C7 C6 -85.7(2)
S1 N1 C7 C6 70.2(3)
C10 N1 C7 C8 26.0(3)
S1 N1 C7 C8 -178.07(17)
C1 C6 C7 N1 67.2(3)
C5 C6 C7 N1 -115.4(3)
C1 C6 C7 C8 -41.1(3)
C5 C6 C7 C8 136.3(2)
N1 C7 C8 C9 -45.2(2)
C6 C7 C8 C9 71.7(2)
C1 O1 C9 C8 28.6(3)
C1 O1 C9 C10 -85.0(3)
C7 C8 C9 O1 -67.8(2)
C7 C8 C9 C10 49.9(2)
C7 N1 C10 C11 -115.2(2)
S1 N1 C10 C11 88.3(2)
C7 N1 C10 C9 4.2(3)
S1 N1 C10 C9 -152.25(18)
O1 C9 C10 N1 85.7(2)
C8 C9 C10 N1 -33.4(2)
O1 C9 C10 C11 -157.5(2)
C8 C9 C10 C11 83.4(2)
N1 C10 C11 C12 172.5(2)
C9 C10 C11 C12 60.9(3)
C13 O3 C12 O2 -2.3(4)
C13 O3 C12 C11 175.9(2)
C10 C11 C12 O2 17.2(4)
C10 C11 C12 O3 -161.0(2)
C12 O3 C13 C14 83.2(3)
O4 S1 C15 C16 -27.5(2)
O5 S1 C15 C16 -158.1(2)
N1 S1 C15 C16 87.2(2)
O4 S1 C15 C20 152.9(2)
O5 S1 C15 C20 22.2(2)
N1 S1 C15 C20 -92.4(2)
C20 C15 C16 C17 3.0(4)
S1 C15 C16 C17 -176.59(19)
C15 C16 C17 C18 -1.0(4)
C16 C17 C18 C19 -2.2(4)
C16 C17 C18 C21 178.7(2)
C17 C18 C19 C20 3.5(4)
C21 C18 C19 C20 -177.3(2)
C18 C19 C20 C15 -1.6(4)
C16 C15 C20 C19 -1.8(4)
S1 C15 C20 C19 177.88(19)
